data_1569018
loop_
_publ_author_name
'Zhang, Shuqing'
'Hao, Aiyou'
'Xing, Pengyao'

_publ_section_title
;
 Solvent-resolved self-assemblies of cholesteryl-cyanostilbene conjugates
 with photo- and thermo-responsiveness.
;
_journal_issue 21
_journal_name_full Nanoscale
_journal_page_first 9567
_journal_page_last 9576
_journal_paper_doi 10.1039/d3nr01056b
_journal_volume 15
_journal_year 2023
_chemical_formula_moiety '2(C42 H55 N3 O2)'
_chemical_formula_sum 'C84 H110 N6 O4'
_chemical_formula_weight 1267.77
_space_group_crystal_system monoclinic
_space_group_IT_number 4
_space_group_name_Hall 'P 2yb'
_space_group_name_H-M_alt 'P 1 21 1'
_atom_sites_solution_hydrogens geom
_atom_sites_solution_primary dual
_audit_creation_date 2022-10-21
_audit_creation_method
;
Olex2 1.3
(compiled 2020.02.04 svn.rd84adfe8 for OlexSys, GUI svn.r6032)
;
_audit_update_record
;
2022-12-13 deposited with the CCDC.	2023-05-03 downloaded from the CCDC.
;
_cell_angle_alpha 90
_cell_angle_beta 92.170(2)
_cell_angle_gamma 90
_cell_formula_units_Z 2
_cell_length_a 16.0358(4)
_cell_length_b 6.2586(2)
_cell_length_c 36.1603(12)
_cell_measurement_reflns_used 5572
_cell_measurement_temperature 173.00(10)
_cell_measurement_theta_max 76.0640
_cell_measurement_theta_min 4.8810
_cell_volume 3626.51(19)
_computing_cell_refinement 'CrysAlisPro 1.171.42.49 (Rigaku OD, 2022)'
_computing_data_collection 'CrysAlisPro 1.171.42.49 (Rigaku OD, 2022)'
_computing_data_reduction 'CrysAlisPro 1.171.42.49 (Rigaku OD, 2022)'
_computing_molecular_graphics 'Olex2 1.3 (Dolomanov et al., 2009)'
_computing_publication_material 'Olex2 1.3 (Dolomanov et al., 2009)'
_computing_structure_refinement 'SHELXL 2018/3 (Sheldrick, 2015)'
_computing_structure_solution 'SHELXT 2014/5 (Sheldrick, 2014)'
_diffrn_ambient_environment N~2~
_diffrn_ambient_temperature 173.00(10)
_diffrn_detector 'Hybrid Pixel Array Detector'
_diffrn_detector_area_resol_mean 10.0000
_diffrn_detector_type HyPix
_diffrn_measured_fraction_theta_full 0.996
_diffrn_measured_fraction_theta_max 0.963
_diffrn_measurement_details
;
List of Runs (angles in degrees, time in seconds):

  # Type    Start    End  Width  t~exp~   \w     \q     \k     \f   Frames
#--------------------------------------------------------------------------
  1  \w     68.00 119.00   1.00    0.25    --   48.42-163.00  85.00   51
  2  \w     34.00 111.00   1.00    1.19    --  106.65-125.00 120.00   77
  3  \w     55.00 138.00   1.00    1.19    --  106.65-163.00  85.00   83
  4  \w     36.00  78.00   1.00    0.25    --   48.42-117.00-124.00   42
  5  \w     74.00 109.00   1.00    1.19    --  106.65-117.00-124.00   35
  6  \w     35.00  93.00   1.00    1.19    --  106.65 -77.00-120.00   58
  7  \w     39.00 104.00   1.00    1.19    --  106.65 -77.00 -90.00   65
  8  \w     94.00 120.00   1.00    1.19    --  106.65  38.00  60.00   26
  9  \w    128.00 178.00   1.00    1.19    --  106.65  38.00  60.00   50
 10  \w     92.00 178.00   1.00    1.19    --  106.65  57.00  30.00   86
 11  \w     27.00 121.00   1.00    0.25    --   48.42  77.00 150.00   94
 12  \w     71.00  96.00   1.00    0.25    --   48.42 163.00 112.00   25
 13  \w     88.00 113.00   1.00    1.19    --  106.65 163.00 112.00   25
 14  \w     95.00 178.00   1.00    1.19    --  106.65 125.00 150.00   83
 15  \w    100.00 178.00   1.00    1.19    --  106.65 125.00 -90.00   78
 16  \w    101.00 163.00   1.00    1.19    --  106.65 117.00 -37.00   62
 17  \w    -75.00 -50.00   1.00    1.19    --  -91.75 117.00 -37.00   25
 18  \w    -96.00 -70.00   1.00    1.19    --  -91.75 163.00 112.00   26
 19  \w    -96.00 -71.00   1.00    0.25    --  -48.42 163.00 112.00   25
 20  \w    -51.00  -9.00   1.00    0.25    --  -48.42 117.00 -37.00   42
 21  \w    -66.00 -19.00   1.00    1.19    --  -91.75  57.00 120.00   47
 22  \w    -44.00 -19.00   1.00    1.19    --  -91.75  77.00 150.00   25
 23  \w   -105.00 -48.00   1.00    1.19    --  -91.75  77.00 150.00   57
 24  \w    -65.00 -19.00   1.00    1.19    --  -91.75  57.00 -30.00   46
 25  \w    -44.00 -19.00   1.00    1.19    --  -91.75  57.00-120.00   25
 26  \w   -121.00 -27.00   1.00    0.25    --  -48.42 -77.00-120.00   94
 27  \w   -113.00 -78.00   1.00    1.19    --  -91.75-117.00-124.00   35
 28  \w   -154.00 -98.00   1.00    1.19    --  -91.75 -99.00   0.00   56
 29  \w   -126.00 -98.00   1.00    1.19    --  -91.75-163.00  85.00   28
 30  \w   -105.00 -48.00   1.00    0.25    --  -48.42-163.00  85.00   57
;
_diffrn_measurement_device 'four-circle diffractometer'
_diffrn_measurement_device_type 'XtaLAB Synergy, Dualflex, HyPix'
_diffrn_measurement_method '\w scans'
_diffrn_orient_matrix_type 'CrysAlisPro convention (1999,Acta A55,543-557)'
_diffrn_orient_matrix_UB_11 -0.0069514000
_diffrn_orient_matrix_UB_12 -0.0379580000
_diffrn_orient_matrix_UB_13 -0.0420948000
_diffrn_orient_matrix_UB_21 -0.0151264000
_diffrn_orient_matrix_UB_22 0.2405412000
_diffrn_orient_matrix_UB_23 -0.0062912000
_diffrn_orient_matrix_UB_31 0.0946969000
_diffrn_orient_matrix_UB_32 0.0358605000
_diffrn_orient_matrix_UB_33 -0.0024571000
_diffrn_radiation_monochromator mirror
_diffrn_radiation_probe x-ray
_diffrn_radiation_type 'Cu K\a'
_diffrn_radiation_wavelength 1.54184
_diffrn_reflns_av_R_equivalents 0.1079
_diffrn_reflns_av_unetI/netI 0.1216
_diffrn_reflns_Laue_measured_fraction_full 0.996
_diffrn_reflns_Laue_measured_fraction_max 0.963
_diffrn_reflns_limit_h_max 19
_diffrn_reflns_limit_h_min -15
_diffrn_reflns_limit_k_max 7
_diffrn_reflns_limit_k_min -7
_diffrn_reflns_limit_l_max 45
_diffrn_reflns_limit_l_min -45
_diffrn_reflns_number 39202
_diffrn_reflns_point_group_measured_fraction_full 0.982
_diffrn_reflns_point_group_measured_fraction_max 0.925
_diffrn_reflns_theta_full 67.684
_diffrn_reflns_theta_max 76.491
_diffrn_reflns_theta_min 2.446
_diffrn_source 'micro-focus sealed X-ray tube'
_diffrn_source_type 'PhotonJet (Cu) X-ray Source'
_exptl_absorpt_coefficient_mu 0.545
_exptl_absorpt_correction_T_max 1.00000
_exptl_absorpt_correction_T_min 0.71731
_exptl_absorpt_correction_type multi-scan
_exptl_absorpt_process_details
;
CrysAlisPro 1.171.42.49 (Rigaku Oxford Diffraction, 2022)
Empirical absorption correction using spherical harmonics,
implemented in SCALE3 ABSPACK scaling algorithm.
;
_exptl_crystal_colour 'clear light yellow'
_exptl_crystal_colour_lustre clear
_exptl_crystal_colour_modifier light
_exptl_crystal_colour_primary yellow
_exptl_crystal_density_diffrn 1.161
_exptl_crystal_description block
_exptl_crystal_F_000 1376
_exptl_crystal_size_max 0.03
_exptl_crystal_size_mid 0.02
_exptl_crystal_size_min 0.01
_refine_diff_density_max 0.836
_refine_diff_density_min -0.341
_refine_diff_density_rms 0.106
_refine_ls_abs_structure_details
;
 Flack x determined using 2384 quotients [(I+)-(I-)]/[(I+)+(I-)]
 (Parsons, Flack and Wagner, Acta Cryst. B69 (2013) 249-259).
;
_refine_ls_abs_structure_Flack 0.2(3)
_refine_ls_extinction_method none
_refine_ls_goodness_of_fit_ref 0.985
_refine_ls_hydrogen_treatment constr
_refine_ls_matrix_type full
_refine_ls_number_parameters 857
_refine_ls_number_reflns 14098
_refine_ls_number_restraints 1
_refine_ls_restrained_S_all 0.985
_refine_ls_R_factor_all 0.1603
_refine_ls_R_factor_gt 0.1032
_refine_ls_shift/su_max 0.000
_refine_ls_shift/su_mean 0.000
_refine_ls_structure_factor_coef Fsqd
_refine_ls_weighting_details 'w=1/[\s^2^(Fo^2^)+(0.1973P)^2^] where P=(Fo^2^+2Fc^2^)/3'
_refine_ls_weighting_scheme calc
_refine_ls_wR_factor_gt 0.2496
_refine_ls_wR_factor_ref 0.3157
_reflns_Friedel_coverage 0.754
_reflns_Friedel_fraction_full 0.966
_reflns_Friedel_fraction_max 0.879
_reflns_number_gt 7970
_reflns_number_total 14098
_reflns_threshold_expression 'I > 2\s(I)'
_cod_data_source_file d3nr01056b2.cif
_cod_data_source_block 20220916zsq_auto
_cod_depositor_comments 'Adding full bibliography for 1569018.cif.'
_cod_original_cell_volume 3626.50(19)
_cod_database_code 1569018
_shelx_shelxl_version_number 2018/3
_chemical_oxdiff_formula CNO
_shelx_space_group_comment
;
The symmetry employed for this shelxl refinement is uniquely defined
by the following loop, which should always be used as a source of
symmetry information in preference to the above space-group names.
They are only intended as comments.
;
_shelx_estimated_absorpt_t_max 0.995
_shelx_estimated_absorpt_t_min 0.984
_reflns_odcompleteness_completeness 99.76
_reflns_odcompleteness_iscentric 1
_reflns_odcompleteness_theta 66.97
_olex2_refinement_description
;
1. Fixed Uiso
 At 1.2 times of:
  All C(H) groups, All C(H,H) groups, All N(H) groups
 At 1.5 times of:
  All C(H,H,H) groups
2.a Ternary CH refined with riding coordinates:
 C2(H2), C49(H49), C48(H48), C17(H17), C54(H54), C7(H7), C1(H1), C64(H64),
 C14(H14), C61(H61), C65(H65), C18(H18), C69(H69), C22(H22)
2.b Secondary CH2 refined with riding coordinates:
 C3(H3A,H3B), C6(H6A,H6B), C8(H8A,H8B), C50(H50A,H50B), C55(H55A,H55B),
 C53(H53A,H53B), C56(H56A,H56B), C58(H58A,H58B), C9(H9A,H9B), C11(H11A,H11B),
 C63(H63A,H63B), C59(H59A,H59B), C12(H12A,H12B), C62(H62A,H62B), C16(H16A,H16B),
  C68(H68A,H68B), C15(H15A,H15B), C66(H66A,H66B), C21(H21A,H21B), C19(H19A,
 H19B), C20(H20A,H20B), C67(H67A,H67B)
2.c Aromatic/amide H refined with riding coordinates:
 N77(H77), N30(H30), C83(H83), C37(H37), C81(H81), C36(H36), C90(H90),
 C80(H80), C84(H84), C33(H33), C34(H34), C43(H43), C88(H88), C41(H41), C45(H45),
  C92(H92), C46(H46), C94(H94), C93(H93), C47(H47), C51(H51), C4(H4)
2.d Idealised Me refined as rotating group:
 C78(H78A,H78B,H78C), C31(H31A,H31B,H31C), C26(H26A,H26B,H26C), C73(H73A,H73B,
 H73C), C72(H72A,H72B,H72C), C25(H25A,H25B,H25C), C71(H71A,H71B,H71C), C70(H70A,
 H70B,H70C), C24(H24A,H24B,H24C), C23(H23A,H23B,H23C)
;
_olex2_submission_special_instructions 'No special instructions were received'
_oxdiff_exptl_absorpt_empirical_details
;
Empirical correction (ABSPACK) includes:
- Absorption correction using spherical harmonics
- Frame scaling
;
_oxdiff_exptl_absorpt_empirical_full_max 1.368
_oxdiff_exptl_absorpt_empirical_full_min 0.517

loop_
_space_group_symop_operation_xyz
'x, y, z'
'-x, y+1/2, -z'

loop_
_atom_site_label
_atom_site_type_symbol
_atom_site_fract_x
_atom_site_fract_y
_atom_site_fract_z
_atom_site_U_iso_or_equiv
_atom_site_adp_type
_atom_site_occupancy
_atom_site_site_symmetry_order
_atom_site_calc_flag
_atom_site_refinement_flags_posn
_atom_site_refinement_flags_adp
_atom_site_refinement_flags_occupancy
_atom_site_disorder_assembly
_atom_site_disorder_group
O27 O 0.2518(3) -0.2113(8) 0.83070(14) 0.0327(11) Uani 1 1 d . . . . .
O74 O 0.7516(3) 1.2875(8) 0.83063(14) 0.0343(12) Uani 1 1 d . . . . .
O29 O 0.1917(3) -0.5143(8) 0.80779(14) 0.0331(11) Uani 1 1 d . . . . .
O76 O 0.6953(3) 0.9819(8) 0.80843(15) 0.0351(11) Uani 1 1 d . . . . .
N77 N 0.6674(3) 1.1114(10) 0.86579(17) 0.0295(13) Uani 1 1 d . . . . .
H77 H 0.684134 1.210289 0.881698 0.035 Uiso 1 1 calc R U . . .
N89 N 0.2332(3) -0.0499(10) 0.91775(18) 0.0325(13) Uani 1 1 d . . . . .
N30 N 0.1665(3) -0.3864(10) 0.86572(17) 0.0290(13) Uani 1 1 d . . . . .
H30 H 0.183870 -0.288493 0.881685 0.035 Uiso 1 1 calc R U . . .
N42 N -0.2667(4) -1.5478(10) 0.91764(18) 0.0333(14) Uani 1 1 d . . . . .
C75 C 0.7040(4) 1.1123(11) 0.8325(2) 0.0254(14) Uani 1 1 d . . . . .
C32 C 0.1047(4) -0.5264(11) 0.8776(2) 0.0259(14) Uani 1 1 d . . . . .
C28 C 0.2026(4) -0.3850(11) 0.8322(2) 0.0270(14) Uani 1 1 d . . . . .
C2 C 0.4628(4) 0.2696(11) 0.7035(2) 0.0287(15) Uani 1 1 d . . . . .
H2 H 0.490575 0.377691 0.720148 0.034 Uiso 1 1 calc R U . . .
C79 C 0.6059(4) 0.9704(11) 0.8776(2) 0.0264(14) Uani 1 1 d . . . . .
C49 C 0.9562(4) 1.8085(12) 0.7058(2) 0.0315(15) Uani 1 1 d . . . . .
H49 H 0.973742 1.923158 0.723698 0.038 Uiso 1 1 calc R U . . .
C82 C 0.4829(4) 0.7076(11) 0.9072(2) 0.0266(14) Uani 1 1 d . . . . .
C38 C -0.0832(4) -0.9253(10) 0.9234(2) 0.0267(14) Uani 1 1 d . . . . .
C35 C -0.0180(4) -0.7919(11) 0.9073(2) 0.0264(14) Uani 1 1 d . . . . .
C91 C 0.3042(4) 0.2906(11) 0.91968(19) 0.0254(14) Uani 1 1 d . . . . .
C83 C 0.5299(4) 0.6388(11) 0.8775(2) 0.0286(15) Uani 1 1 d . . . . .
H83 H 0.520018 0.501084 0.867237 0.034 Uiso 1 1 calc R U . . .
C44 C -0.1957(4) -1.2079(11) 0.91979(19) 0.0261(14) Uani 1 1 d . . . . .
C85 C 0.4167(4) 0.5729(11) 0.9232(2) 0.0286(15) Uani 1 1 d . . . . .
C37 C 0.0903(4) -0.7307(10) 0.8631(2) 0.0267(14) Uani 1 1 d . . . . .
H37 H 0.122654 -0.781573 0.843455 0.032 Uiso 1 1 calc R U . . .
C81 C 0.4999(4) 0.9101(11) 0.9219(2) 0.0311(16) Uani 1 1 d . . . . .
H81 H 0.469620 0.959627 0.942341 0.037 Uiso 1 1 calc R U . . .
C36 C 0.0288(4) -0.8587(11) 0.8773(2) 0.0276(14) Uani 1 1 d . . . . .
H36 H 0.017910 -0.994829 0.866472 0.033 Uiso 1 1 calc R U . . .
C90 C 0.2909(4) 0.0855(11) 0.9054(2) 0.0305(15) Uani 1 1 d . . . . .
H90 H 0.324460 0.039251 0.885867 0.037 Uiso 1 1 calc R U . . .
C80 C 0.5594(4) 1.0378(11) 0.9074(2) 0.0310(15) Uani 1 1 d . . . . .
H80 H 0.569515 1.175308 0.917724 0.037 Uiso 1 1 calc R U . . .
C84 C 0.5908(4) 0.7690(11) 0.8629(2) 0.0296(15) Uani 1 1 d . . . . .
H84 H 0.622072 0.719583 0.842852 0.036 Uiso 1 1 calc R U . . .
C33 C 0.0590(4) -0.4580(11) 0.9073(2) 0.0292(15) Uani 1 1 d . . . . .
H33 H 0.069140 -0.320615 0.917711 0.035 Uiso 1 1 calc R U . . .
C34 C -0.0014(4) -0.5895(11) 0.9219(2) 0.0282(15) Uani 1 1 d . . . . .
H34 H -0.032024 -0.540506 0.942230 0.034 Uiso 1 1 calc R U . . .
C43 C -0.2099(4) -1.4137(11) 0.9056(2) 0.0295(15) Uani 1 1 d . . . . .
H43 H -0.176408 -1.460236 0.886058 0.035 Uiso 1 1 calc R U . . .
C3 C 0.3706(4) 0.3201(12) 0.6997(2) 0.0302(15) Uani 1 1 d . . . . .
H3A H 0.363396 0.476076 0.696201 0.036 Uiso 1 1 calc R U . . .
H3B H 0.346656 0.248215 0.677294 0.036 Uiso 1 1 calc R U . . .
C88 C 0.3714(4) 0.4235(11) 0.9049(2) 0.0286(15) Uani 1 1 d . . . . .
H88 H 0.383895 0.400827 0.879702 0.034 Uiso 1 1 calc R U . . .
C41 C -0.1293(4) -1.0739(11) 0.9051(2) 0.0287(15) Uani 1 1 d . . . . .
H41 H -0.117565 -1.094535 0.879784 0.034 Uiso 1 1 calc R U . . .
C57 C 0.9365(4) 1.5556(11) 0.7609(2) 0.0305(16) Uani 1 1 d . . . . .
N40 N -0.0996(5) -0.8507(13) 0.9931(2) 0.0515(19) Uani 1 1 d . . . . .
C45 C -0.2487(4) -1.1393(12) 0.9469(2) 0.0329(16) Uani 1 1 d . . . . .
H45 H -0.244551 -0.998037 0.956438 0.039 Uiso 1 1 calc R U . . .
C52 C 0.8453(4) 1.6284(12) 0.7583(2) 0.0303(15) Uani 1 1 d . . . . .
C48 C 0.9783(4) 1.5912(11) 0.7235(2) 0.0286(15) Uani 1 1 d . . . . .
H48 H 0.955276 1.479367 0.706226 0.034 Uiso 1 1 calc R U . . .
N87 N 0.4003(5) 0.6491(13) 0.9927(2) 0.054(2) Uani 1 1 d . . . . .
C5 C 0.3526(4) 0.1181(11) 0.7588(2) 0.0276(14) Uani 1 1 d . . . . .
C39 C -0.0951(4) -0.8862(12) 0.9626(2) 0.0334(16) Uani 1 1 d . . . . .
C6 C 0.2994(4) 0.0618(12) 0.7911(2) 0.0328(16) Uani 1 1 d . . . . .
H6A H 0.241962 0.115635 0.786259 0.039 Uiso 1 1 calc R U . . .
H6B H 0.322401 0.131948 0.813781 0.039 Uiso 1 1 calc R U . . .
C92 C 0.2509(4) 0.3614(12) 0.9466(2) 0.0328(16) Uani 1 1 d . . . . .
H92 H 0.255360 0.503121 0.955897 0.039 Uiso 1 1 calc R U . . .
C10 C 0.4405(4) 0.0244(11) 0.7592(2) 0.0277(14) Uani 1 1 d . . . . .
C46 C -0.3074(4) -1.2794(12) 0.9599(2) 0.0331(16) Uani 1 1 d . . . . .
H46 H -0.343022 -1.236295 0.978935 0.040 Uiso 1 1 calc R U . . .
C86 C 0.4051(4) 0.6140(12) 0.9622(2) 0.0344(16) Uani 1 1 d . . . . .
C94 C 0.1855(4) 0.0204(12) 0.9451(2) 0.0332(16) Uani 1 1 d . . . . .
H94 H 0.145586 -0.074516 0.954846 0.040 Uiso 1 1 calc R U . . .
C8 C 0.3838(4) -0.2681(12) 0.8021(2) 0.0334(16) Uani 1 1 d . . . . .
H8A H 0.380901 -0.424797 0.805504 0.040 Uiso 1 1 calc R U . . .
H8B H 0.411285 -0.205595 0.824566 0.040 Uiso 1 1 calc R U . . .
C78 C 0.9819(5) 1.6819(13) 0.7922(2) 0.0347(17) Uani 1 1 d . . . . .
H78A H 0.993704 1.826836 0.783581 0.052 Uiso 1 1 calc R U . . .
H78B H 1.034445 1.610005 0.799241 0.052 Uiso 1 1 calc R U . . .
H78C H 0.946532 1.689178 0.813676 0.052 Uiso 1 1 calc R U . . .
C17 C 0.5026(4) 0.2780(12) 0.6655(2) 0.0319(16) Uani 1 1 d . . . . .
H17 H 0.473388 0.165725 0.650194 0.038 Uiso 1 1 calc R U . . .
C93 C 0.1918(4) 0.2240(13) 0.9597(2) 0.0344(16) Uani 1 1 d . . . . .
H93 H 0.155748 0.268683 0.978445 0.041 Uiso 1 1 calc R U . . .
C54 C 0.7960(4) 1.3245(12) 0.7966(2) 0.0320(16) Uani 1 1 d . . . . .
H54 H 0.768804 1.243693 0.775521 0.038 Uiso 1 1 calc R U . . .
C7 C 0.2970(4) -0.1788(12) 0.7970(2) 0.0322(16) Uani 1 1 d . . . . .
H7 H 0.266985 -0.249927 0.775581 0.039 Uiso 1 1 calc R U . . .
C47 C -0.3141(4) -1.4812(12) 0.9451(2) 0.0323(16) Uani 1 1 d . . . . .
H47 H -0.353835 -1.577077 0.954735 0.039 Uiso 1 1 calc R U . . .
C50 C 0.8629(4) 1.8269(14) 0.6985(2) 0.0376(17) Uani 1 1 d . . . . .
H50A H 0.848292 1.978559 0.693935 0.045 Uiso 1 1 calc R U . . .
H50B H 0.846810 1.744765 0.675974 0.045 Uiso 1 1 calc R U . . .
C55 C 0.8857(5) 1.2525(12) 0.8029(2) 0.0379(18) Uani 1 1 d . . . . .
H55A H 0.887507 1.095654 0.806310 0.046 Uiso 1 1 calc R U . . .
H55B H 0.909806 1.320158 0.825614 0.046 Uiso 1 1 calc R U . . .
C53 C 0.7912(4) 1.5625(12) 0.7894(2) 0.0349(17) Uani 1 1 d . . . . .
H53A H 0.732587 1.602469 0.783110 0.042 Uiso 1 1 calc R U . . .
H53B H 0.809062 1.640393 0.812125 0.042 Uiso 1 1 calc R U . . .
C1 C 0.4773(4) 0.0451(12) 0.7201(2) 0.0302(15) Uani 1 1 d . . . . .
H1 H 0.444718 -0.055944 0.703668 0.036 Uiso 1 1 calc R U . . .
C13 C 0.5962(4) 0.2227(13) 0.6649(2) 0.0357(17) Uani 1 1 d . . . . .
C56 C 0.9371(5) 1.3142(13) 0.7699(2) 0.0366(17) Uani 1 1 d . . . . .
H56A H 0.915530 1.235119 0.747882 0.044 Uiso 1 1 calc R U . . .
H56B H 0.995563 1.268470 0.774941 0.044 Uiso 1 1 calc R U . . .
C60 C 1.0991(4) 1.8284(12) 0.6759(2) 0.0349(17) Uani 1 1 d . . . . .
C51 C 0.8144(4) 1.7452(13) 0.7304(2) 0.0369(17) Uani 1 1 d . . . . .
H51 H 0.756802 1.780266 0.730608 0.044 Uiso 1 1 calc R U . . .
C4 C 0.3234(4) 0.2509(11) 0.7326(2) 0.0313(16) Uani 1 1 d . . . . .
H4 H 0.268571 0.305682 0.734913 0.038 Uiso 1 1 calc R U . . .
C58 C 1.0735(4) 1.5568(13) 0.7262(2) 0.0380(18) Uani 1 1 d . . . . .
H58A H 1.097696 1.649973 0.745954 0.046 Uiso 1 1 calc R U . . .
H58B H 1.085022 1.406827 0.733411 0.046 Uiso 1 1 calc R U . . .
C9 C 0.4355(5) -0.2172(12) 0.7683(2) 0.0354(17) Uani 1 1 d . . . . .
H9A H 0.410836 -0.293199 0.746538 0.042 Uiso 1 1 calc R U . . .
H9B H 0.492817 -0.272595 0.772842 0.042 Uiso 1 1 calc R U . . .
C31 C 0.4940(5) 0.1393(14) 0.7893(2) 0.0395(18) Uani 1 1 d . . . . .
H31A H 0.547714 0.065992 0.792693 0.059 Uiso 1 1 calc R U . . .
H31B H 0.464847 0.137696 0.812658 0.059 Uiso 1 1 calc R U . . .
H31C H 0.503414 0.287489 0.781772 0.059 Uiso 1 1 calc R U . . .
C64 C 1.0032(4) 1.8420(13) 0.6703(2) 0.0359(17) Uani 1 1 d . . . . .
H64 H 0.986336 1.722139 0.653368 0.043 Uiso 1 1 calc R U . . .
C11 C 0.5697(4) -0.0254(15) 0.7186(2) 0.0417(19) Uani 1 1 d . . . . .
H11A H 0.574294 -0.176577 0.726457 0.050 Uiso 1 1 calc R U . . .
H11B H 0.603530 0.061320 0.736503 0.050 Uiso 1 1 calc R U . . .
C63 C 0.9880(5) 2.0469(15) 0.6487(2) 0.043(2) Uani 1 1 d . . . . .
H63A H 0.987369 2.172151 0.665358 0.052 Uiso 1 1 calc R U . . .
H63B H 0.934444 2.040591 0.634152 0.052 Uiso 1 1 calc R U . . .
C14 C 0.6092(5) 0.2523(13) 0.6222(3) 0.0405(19) Uani 1 1 d . . . . .
H14 H 0.575956 0.138274 0.609054 0.049 Uiso 1 1 calc R U . . .
C61 C 1.1259(5) 1.8855(13) 0.6364(2) 0.0370(17) Uani 1 1 d . . . . .
H61 H 1.115206 1.756065 0.620692 0.044 Uiso 1 1 calc R U . . .
C26 C 0.6503(5) 0.3773(15) 0.6879(3) 0.044(2) Uani 1 1 d . . . . .
H26A H 0.647377 0.519690 0.676693 0.067 Uiso 1 1 calc R U . . .
H26B H 0.708234 0.327238 0.688752 0.067 Uiso 1 1 calc R U . . .
H26C H 0.630000 0.384104 0.713125 0.067 Uiso 1 1 calc R U . . .
C59 C 1.1168(5) 1.6041(14) 0.6903(3) 0.0416(19) Uani 1 1 d . . . . .
H59A H 1.177818 1.586370 0.694455 0.050 Uiso 1 1 calc R U . . .
H59B H 1.097994 1.499206 0.671225 0.050 Uiso 1 1 calc R U . . .
C12 C 0.6067(5) -0.0022(14) 0.6798(2) 0.0410(19) Uani 1 1 d . . . . .
H12A H 0.666735 -0.038902 0.681306 0.049 Uiso 1 1 calc R U . . .
H12B H 0.578359 -0.103749 0.662451 0.049 Uiso 1 1 calc R U . . .
C62 C 1.0632(5) 2.0577(15) 0.6228(3) 0.043(2) Uani 1 1 d . . . . .
H62A H 1.044404 2.029240 0.596817 0.052 Uiso 1 1 calc R U . . .
H62B H 1.089292 2.200924 0.624000 0.052 Uiso 1 1 calc R U . . .
C65 C 1.2163(4) 1.9533(14) 0.6305(2) 0.0395(17) Uani 1 1 d . . . . .
H65 H 1.226042 2.091141 0.643978 0.047 Uiso 1 1 calc R U . . .
C16 C 0.4928(5) 0.4846(14) 0.6435(2) 0.0410(19) Uani 1 1 d . . . . .
H16A H 0.501126 0.610855 0.659673 0.049 Uiso 1 1 calc R U . . .
H16B H 0.436861 0.493292 0.630990 0.049 Uiso 1 1 calc R U . . .
C73 C 1.1342(5) 1.9979(13) 0.7030(3) 0.044(2) Uani 1 1 d . . . . .
H73A H 1.124278 2.140575 0.692558 0.066 Uiso 1 1 calc R U . . .
H73B H 1.194367 1.975590 0.707096 0.066 Uiso 1 1 calc R U . . .
H73C H 1.106488 1.985654 0.726574 0.066 Uiso 1 1 calc R U . . .
C68 C 1.3199(6) 2.1676(17) 0.5404(3) 0.054(2) Uani 1 1 d . . . . .
H68A H 1.330493 2.027582 0.528698 0.065 Uiso 1 1 calc R U . . .
H68B H 1.267473 2.224685 0.528917 0.065 Uiso 1 1 calc R U . . .
C15 C 0.5621(5) 0.4702(16) 0.6148(3) 0.048(2) Uani 1 1 d . . . . .
H15A H 0.601235 0.591809 0.617814 0.058 Uiso 1 1 calc R U . . .
H15B H 0.537280 0.473312 0.589291 0.058 Uiso 1 1 calc R U . . .
C18 C 0.6974(5) 0.2460(15) 0.6069(3) 0.045(2) Uani 1 1 d . . . . .
H18 H 0.732781 0.350072 0.621429 0.054 Uiso 1 1 calc R U . . .
C66 C 1.2296(5) 1.9953(16) 0.5886(2) 0.046(2) Uani 1 1 d . . . . .
H66A H 1.234763 1.856206 0.575852 0.055 Uiso 1 1 calc R U . . .
H66B H 1.179574 2.068219 0.577819 0.055 Uiso 1 1 calc R U . . .
C69 C 1.3898(6) 2.3163(16) 0.5311(3) 0.052(2) Uani 1 1 d . . . . .
H69 H 1.440810 2.271405 0.545830 0.063 Uiso 1 1 calc R U . . .
C72 C 1.2813(5) 1.7938(16) 0.6452(3) 0.052(2) Uani 1 1 d . . . . .
H72A H 1.284421 1.799169 0.672256 0.077 Uiso 1 1 calc R U . . .
H72B H 1.335850 1.830026 0.635560 0.077 Uiso 1 1 calc R U . . .
H72C H 1.265398 1.649458 0.637063 0.077 Uiso 1 1 calc R U . . .
C21 C 0.8447(6) 0.453(2) 0.5632(3) 0.062(3) Uani 1 1 d . . . . .
H21A H 0.824295 0.602137 0.562168 0.075 Uiso 1 1 calc R U . . .
H21B H 0.854680 0.415282 0.589628 0.075 Uiso 1 1 calc R U . . .
C19 C 0.6950(6) 0.3177(18) 0.5663(3) 0.055(2) Uani 1 1 d . . . . .
H19A H 0.653408 0.228789 0.552463 0.066 Uiso 1 1 calc R U . . .
H19B H 0.674814 0.467207 0.565210 0.066 Uiso 1 1 calc R U . . .
C20 C 0.7766(5) 0.3061(17) 0.5467(3) 0.052(2) Uani 1 1 d . . . . .
H20A H 0.766202 0.344530 0.520357 0.062 Uiso 1 1 calc R U . . .
H20B H 0.797123 0.156953 0.547567 0.062 Uiso 1 1 calc R U . . .
C22 C 0.9273(6) 0.440(2) 0.5438(3) 0.067(3) Uani 1 1 d . . . . .
H22 H 0.943844 0.286627 0.542494 0.081 Uiso 1 1 calc R U . . .
C25 C 0.7371(6) 0.0258(18) 0.6114(3) 0.060(3) Uani 1 1 d . . . . .
H25A H 0.735971 -0.017992 0.637420 0.090 Uiso 1 1 calc R U . . .
H25B H 0.794996 0.031438 0.603751 0.090 Uiso 1 1 calc R U . . .
H25C H 0.705774 -0.077638 0.596010 0.090 Uiso 1 1 calc R U . . .
C67 C 1.3064(6) 2.1304(17) 0.5810(3) 0.052(2) Uani 1 1 d . . . . .
H67A H 1.300783 2.270509 0.593334 0.062 Uiso 1 1 calc R U . . .
H67B H 1.356328 2.058779 0.592104 0.062 Uiso 1 1 calc R U . . .
C71 C 1.4089(7) 2.300(2) 0.4899(3) 0.069(3) Uani 1 1 d . . . . .
H71A H 1.420441 2.150772 0.483641 0.104 Uiso 1 1 calc R U . . .
H71B H 1.457790 2.387893 0.484869 0.104 Uiso 1 1 calc R U . . .
H71C H 1.360789 2.350891 0.474882 0.104 Uiso 1 1 calc R U . . .
C70 C 1.3711(7) 2.5463(16) 0.5407(4) 0.065(3) Uani 1 1 d . . . . .
H70A H 1.319986 2.592214 0.527318 0.098 Uiso 1 1 calc R U . . .
H70B H 1.417699 2.637232 0.533750 0.098 Uiso 1 1 calc R U . . .
H70C H 1.363569 2.558356 0.567437 0.098 Uiso 1 1 calc R U . . .
C24 C 0.9186(8) 0.524(3) 0.5047(3) 0.103(6) Uani 1 1 d . . . . .
H24A H 0.880508 0.431947 0.490090 0.154 Uiso 1 1 calc R U . . .
H24B H 0.973412 0.525091 0.493593 0.154 Uiso 1 1 calc R U . . .
H24C H 0.896242 0.669847 0.505004 0.154 Uiso 1 1 calc R U . . .
C23 C 0.9949(7) 0.558(3) 0.5653(4) 0.088(4) Uani 1 1 d . . . . .
H23A H 0.982467 0.711453 0.565132 0.132 Uiso 1 1 calc R U . . .
H23B H 1.048599 0.533329 0.554022 0.132 Uiso 1 1 calc R U . . .
H23C H 0.997610 0.506272 0.590930 0.132 Uiso 1 1 calc R U . . .

loop_
_atom_site_aniso_label
_atom_site_aniso_U_11
_atom_site_aniso_U_22
_atom_site_aniso_U_33
_atom_site_aniso_U_23
_atom_site_aniso_U_13
_atom_site_aniso_U_12
O27 0.038(3) 0.030(3) 0.031(3) -0.004(2) 0.012(2) -0.013(2)
O74 0.042(3) 0.027(3) 0.034(3) -0.005(2) 0.014(2) -0.016(2)
O29 0.037(3) 0.027(2) 0.036(3) -0.005(2) 0.007(2) -0.006(2)
O76 0.039(3) 0.028(3) 0.039(3) -0.004(2) 0.009(2) -0.007(2)
N77 0.029(3) 0.030(3) 0.029(3) -0.006(3) 0.002(2) -0.009(2)
N89 0.033(3) 0.026(3) 0.038(4) -0.005(3) 0.002(2) -0.009(2)
N30 0.029(3) 0.028(3) 0.029(3) -0.005(3) 0.003(2) -0.011(2)
N42 0.032(3) 0.026(3) 0.042(4) -0.003(3) 0.005(3) -0.011(2)
C75 0.020(3) 0.021(3) 0.034(4) 0.002(3) 0.000(3) -0.002(2)
C32 0.023(3) 0.020(3) 0.035(4) 0.001(3) 0.005(3) -0.004(3)
C28 0.023(3) 0.021(3) 0.037(4) 0.001(3) 0.001(3) -0.005(3)
C2 0.028(3) 0.025(3) 0.033(4) 0.003(3) -0.003(3) -0.002(3)
C79 0.027(3) 0.018(3) 0.034(4) 0.000(3) -0.002(3) -0.005(3)
C49 0.032(4) 0.029(4) 0.033(4) 0.005(3) 0.001(3) -0.002(3)
C82 0.025(3) 0.023(3) 0.031(4) -0.001(3) -0.001(3) -0.002(3)
C38 0.030(3) 0.021(3) 0.029(4) -0.002(3) 0.004(3) -0.007(3)
C35 0.024(3) 0.024(3) 0.030(4) -0.001(3) -0.001(3) -0.008(3)
C91 0.024(3) 0.024(3) 0.028(4) 0.002(3) 0.000(3) -0.004(2)
C83 0.033(3) 0.019(3) 0.034(4) -0.001(3) -0.002(3) -0.005(3)
C44 0.023(3) 0.027(3) 0.028(4) -0.003(3) 0.001(3) -0.008(3)
C85 0.030(3) 0.028(4) 0.028(4) -0.002(3) 0.003(3) -0.004(3)
C37 0.029(3) 0.021(3) 0.030(4) -0.002(3) 0.000(3) -0.007(3)
C81 0.026(3) 0.027(3) 0.040(4) -0.008(3) 0.006(3) -0.006(3)
C36 0.029(3) 0.021(3) 0.032(4) -0.002(3) 0.001(3) -0.002(3)
C90 0.032(3) 0.026(3) 0.034(4) -0.004(3) 0.003(3) -0.007(3)
C80 0.034(4) 0.022(3) 0.038(4) -0.003(3) 0.005(3) -0.004(3)
C84 0.031(3) 0.028(3) 0.030(4) -0.005(3) 0.001(3) -0.005(3)
C33 0.030(3) 0.021(3) 0.037(4) -0.006(3) 0.005(3) -0.008(3)
C34 0.028(3) 0.023(3) 0.033(4) -0.006(3) 0.008(3) -0.006(3)
C43 0.029(3) 0.025(3) 0.035(4) -0.001(3) 0.004(3) -0.003(3)
C3 0.028(3) 0.032(4) 0.030(4) 0.007(3) 0.001(3) 0.001(3)
C88 0.029(3) 0.023(3) 0.034(4) -0.001(3) 0.001(3) -0.007(3)
C41 0.028(3) 0.027(4) 0.031(4) -0.002(3) 0.004(3) -0.004(3)
C57 0.029(3) 0.024(3) 0.038(4) 0.005(3) 0.004(3) 0.003(3)
N40 0.067(5) 0.049(4) 0.039(4) -0.005(4) 0.010(3) -0.025(4)
C45 0.027(3) 0.029(4) 0.043(4) -0.010(3) 0.003(3) -0.009(3)
C52 0.030(3) 0.025(3) 0.037(4) 0.000(3) 0.001(3) -0.003(3)
C48 0.029(3) 0.025(3) 0.032(4) 0.006(3) 0.001(3) 0.004(3)
N87 0.070(5) 0.049(5) 0.042(5) -0.005(4) 0.008(4) -0.024(4)
C5 0.029(3) 0.021(3) 0.033(4) -0.003(3) 0.003(3) -0.004(3)
C39 0.036(4) 0.030(4) 0.034(4) 0.001(3) 0.003(3) -0.012(3)
C6 0.030(3) 0.032(4) 0.037(4) 0.005(3) 0.011(3) -0.003(3)
C92 0.030(3) 0.029(4) 0.039(4) -0.011(3) 0.001(3) -0.008(3)
C10 0.027(3) 0.025(3) 0.031(4) 0.004(3) 0.003(3) -0.003(3)
C46 0.031(4) 0.036(4) 0.033(4) -0.004(3) 0.007(3) -0.010(3)
C86 0.037(4) 0.033(4) 0.033(4) 0.001(3) 0.006(3) -0.013(3)
C94 0.032(4) 0.033(4) 0.035(4) -0.003(3) 0.003(3) -0.013(3)
C8 0.038(4) 0.025(3) 0.038(4) 0.009(3) 0.010(3) 0.000(3)
C78 0.033(4) 0.038(4) 0.033(4) 0.004(3) 0.000(3) -0.002(3)
C17 0.024(3) 0.031(4) 0.040(4) 0.009(3) -0.001(3) -0.002(3)
C93 0.031(4) 0.042(4) 0.031(4) -0.008(3) 0.003(3) -0.006(3)
C54 0.039(4) 0.027(4) 0.031(4) 0.003(3) 0.011(3) -0.003(3)
C7 0.039(4) 0.028(4) 0.030(4) 0.000(3) 0.011(3) -0.005(3)
C47 0.031(3) 0.033(4) 0.033(4) 0.003(3) -0.001(3) -0.012(3)
C50 0.033(4) 0.046(4) 0.034(4) 0.013(4) 0.002(3) 0.002(3)
C55 0.040(4) 0.029(4) 0.046(5) 0.011(3) 0.014(3) 0.006(3)
C53 0.031(4) 0.028(4) 0.046(5) 0.004(3) 0.011(3) 0.000(3)
C1 0.024(3) 0.029(4) 0.038(4) 0.008(3) 0.001(3) -0.002(3)
C13 0.024(3) 0.030(4) 0.053(5) 0.012(4) 0.002(3) -0.001(3)
C56 0.037(4) 0.030(4) 0.043(4) 0.008(3) 0.013(3) 0.011(3)
C60 0.033(4) 0.026(4) 0.046(5) 0.007(3) 0.009(3) 0.001(3)
C51 0.027(3) 0.043(4) 0.041(4) 0.006(4) 0.006(3) 0.002(3)
C4 0.029(3) 0.028(4) 0.037(4) 0.005(3) 0.011(3) 0.002(3)
C58 0.035(4) 0.033(4) 0.047(5) 0.013(3) 0.010(3) 0.007(3)
C9 0.038(4) 0.029(4) 0.040(4) 0.012(3) 0.010(3) 0.010(3)
C31 0.033(4) 0.047(5) 0.038(4) 0.003(4) -0.005(3) -0.011(3)
C64 0.030(4) 0.038(4) 0.039(4) 0.009(4) -0.003(3) 0.000(3)
C11 0.029(4) 0.044(4) 0.053(5) 0.026(4) 0.005(3) 0.009(3)
C63 0.036(4) 0.051(5) 0.042(5) 0.021(4) 0.002(3) 0.002(3)
C14 0.031(4) 0.034(4) 0.057(5) 0.009(4) 0.003(3) -0.004(3)
C61 0.045(4) 0.030(4) 0.036(4) 0.003(3) -0.003(3) -0.001(3)
C26 0.033(4) 0.045(5) 0.055(5) 0.009(4) 0.000(4) -0.006(3)
C59 0.038(4) 0.033(4) 0.055(5) 0.010(4) 0.009(4) 0.002(3)
C12 0.029(4) 0.045(5) 0.050(5) 0.018(4) 0.010(3) 0.008(3)
C62 0.034(4) 0.048(5) 0.046(5) 0.021(4) -0.001(3) -0.001(3)
C65 0.037(4) 0.039(4) 0.043(5) 0.004(4) 0.000(3) 0.002(3)
C16 0.033(4) 0.043(5) 0.048(5) 0.015(4) 0.000(3) -0.003(3)
C73 0.043(4) 0.031(4) 0.058(5) 0.011(4) -0.003(4) -0.008(3)
C68 0.053(5) 0.053(6) 0.057(6) 0.001(5) 0.005(4) -0.013(4)
C15 0.036(4) 0.057(5) 0.051(5) 0.022(5) 0.004(3) -0.002(4)
C18 0.041(4) 0.047(5) 0.046(5) 0.002(4) 0.006(3) -0.007(4)
C66 0.044(4) 0.047(5) 0.047(5) 0.001(4) -0.001(4) -0.003(4)
C69 0.050(5) 0.046(5) 0.062(6) 0.003(5) 0.004(4) -0.007(4)
C72 0.047(5) 0.049(5) 0.059(6) 0.011(5) 0.007(4) 0.003(4)
C21 0.058(5) 0.077(7) 0.053(6) -0.008(6) 0.013(4) -0.016(5)
C19 0.048(5) 0.058(6) 0.060(6) 0.009(5) 0.000(4) -0.001(4)
C20 0.057(5) 0.056(6) 0.043(5) 0.005(4) 0.002(4) -0.009(4)
C22 0.054(6) 0.078(8) 0.069(7) -0.015(6) 0.007(5) -0.012(5)
C25 0.048(5) 0.069(7) 0.063(6) 0.014(6) 0.014(4) 0.010(5)
C67 0.055(5) 0.052(5) 0.049(5) 0.005(4) -0.002(4) -0.012(4)
C71 0.077(7) 0.068(7) 0.064(7) 0.000(6) 0.020(5) -0.011(6)
C70 0.073(6) 0.038(5) 0.087(8) 0.007(5) 0.020(6) -0.004(5)
C24 0.074(7) 0.180(18) 0.055(7) 0.010(9) 0.012(6) -0.048(9)
C23 0.060(7) 0.103(11) 0.100(10) 0.001(9) 0.007(6) -0.018(7)

loop_
_atom_type_symbol
_atom_type_description
_atom_type_scat_dispersion_real
_atom_type_scat_dispersion_imag
_atom_type_scat_source
C C 0.0181 0.0091 'International Tables Vol C Tables 4.2.6.8 and 6.1.1.4'
H H 0.0000 0.0000 'International Tables Vol C Tables 4.2.6.8 and 6.1.1.4'
N N 0.0311 0.0180 'International Tables Vol C Tables 4.2.6.8 and 6.1.1.4'
O O 0.0492 0.0322 'International Tables Vol C Tables 4.2.6.8 and 6.1.1.4'

loop_
_geom_angle_atom_site_label_1
_geom_angle_atom_site_label_2
_geom_angle_atom_site_label_3
_geom_angle
_geom_angle_site_symmetry_1
_geom_angle_site_symmetry_3
_geom_angle_publ_flag
C28 O27 C7 117.3(6) . . ?
C75 O74 C54 117.9(6) . . ?
C75 N77 H77 116.4 . . ?
C75 N77 C79 127.2(6) . . ?
C79 N77 H77 116.4 . . ?
C90 N89 C94 117.1(6) . . ?
C32 N30 H30 116.4 . . ?
C28 N30 H30 116.4 . . ?
C28 N30 C32 127.3(6) . . ?
C43 N42 C47 117.6(6) . . ?
O74 C75 N77 108.2(6) . . ?
O76 C75 O74 125.0(6) . . ?
O76 C75 N77 126.8(6) . . ?
C37 C32 N30 124.4(6) . . ?
C33 C32 N30 116.3(6) . . ?
C33 C32 C37 119.2(6) . . ?
O27 C28 N30 108.1(6) . . ?
O29 C28 O27 125.5(6) . . ?
O29 C28 N30 126.3(6) . . ?
C3 C2 H2 109.0 . . ?
C3 C2 C17 110.4(6) . . ?
C3 C2 C1 111.0(6) . . ?
C17 C2 H2 109.0 . . ?
C17 C2 C1 108.5(6) . . ?
C1 C2 H2 109.0 . . ?
C80 C79 N77 116.5(6) . . ?
C84 C79 N77 124.9(6) . . ?
C84 C79 C80 118.6(6) . . ?
C48 C49 H49 108.0 . . ?
C50 C49 H49 108.0 . . ?
C50 C49 C48 110.5(6) . . ?
C50 C49 C64 111.1(6) . . ?
C64 C49 H49 108.0 . . ?
C64 C49 C48 111.0(6) . . ?
C83 C82 C85 122.3(6) . . ?
C81 C82 C83 117.9(6) . . ?
C81 C82 C85 119.7(6) . . ?
C41 C38 C35 125.4(7) . . ?
C41 C38 C39 120.3(6) . . ?
C39 C38 C35 114.3(6) . . ?
C36 C35 C38 123.0(6) . . ?
C34 C35 C38 119.4(6) . . ?
C34 C35 C36 117.7(6) . . ?
C90 C91 C88 119.1(6) . . ?
C92 C91 C90 117.5(6) . . ?
C92 C91 C88 123.4(6) . . ?
C82 C83 H83 119.5 . . ?
C84 C83 C82 121.1(6) . . ?
C84 C83 H83 119.5 . . ?
C43 C44 C41 120.1(6) . . ?
C45 C44 C43 116.6(6) . . ?
C45 C44 C41 123.3(6) . . ?
C88 C85 C82 125.6(7) . . ?
C88 C85 C86 121.1(6) . . ?
C86 C85 C82 113.3(6) . . ?
C32 C37 H37 120.0 . . ?
C36 C37 C32 120.0(6) . . ?
C36 C37 H37 120.0 . . ?
C82 C81 H81 119.6 . . ?
C80 C81 C82 120.8(7) . . ?
C80 C81 H81 119.6 . . ?
C35 C36 H36 119.3 . . ?
C37 C36 C35 121.5(6) . . ?
C37 C36 H36 119.3 . . ?
N89 C90 C91 123.7(7) . . ?
N89 C90 H90 118.1 . . ?
C91 C90 H90 118.1 . . ?
C79 C80 H80 119.3 . . ?
C81 C80 C79 121.4(7) . . ?
C81 C80 H80 119.3 . . ?
C79 C84 C83 120.2(6) . . ?
C79 C84 H84 119.9 . . ?
C83 C84 H84 119.9 . . ?
C32 C33 H33 119.8 . . ?
C34 C33 C32 120.4(6) . . ?
C34 C33 H33 119.8 . . ?
C35 C34 H34 119.4 . . ?
C33 C34 C35 121.3(6) . . ?
C33 C34 H34 119.4 . . ?
N42 C43 C44 124.5(7) . . ?
N42 C43 H43 117.7 . . ?
C44 C43 H43 117.7 . . ?
C2 C3 H3A 109.0 . . ?
C2 C3 H3B 109.0 . . ?
H3A C3 H3B 107.8 . . ?
C4 C3 C2 112.8(6) . . ?
C4 C3 H3A 109.0 . . ?
C4 C3 H3B 109.0 . . ?
C91 C88 H88 116.5 . . ?
C85 C88 C91 126.9(7) . . ?
C85 C88 H88 116.5 . . ?
C38 C41 C44 127.4(7) . . ?
C38 C41 H41 116.3 . . ?
C44 C41 H41 116.3 . . ?
C52 C57 C48 110.3(6) . . ?
C52 C57 C78 108.5(6) . . ?
C52 C57 C56 107.6(6) . . ?
C78 C57 C48 111.0(6) . . ?
C78 C57 C56 110.4(7) . . ?
C56 C57 C48 108.9(6) . . ?
C44 C45 H45 120.5 . . ?
C46 C45 C44 119.1(7) . . ?
C46 C45 H45 120.5 . . ?
C53 C52 C57 116.6(6) . . ?
C51 C52 C57 122.7(6) . . ?
C51 C52 C53 120.7(6) . . ?
C49 C48 C57 113.0(6) . . ?
C49 C48 H48 106.5 . . ?
C49 C48 C58 111.2(6) . . ?
C57 C48 H48 106.5 . . ?
C58 C48 C57 112.7(6) . . ?
C58 C48 H48 106.5 . . ?
C6 C5 C10 116.8(6) . . ?
C4 C5 C6 120.1(6) . . ?
C4 C5 C10 123.1(6) . . ?
N40 C39 C38 175.8(8) . . ?
C5 C6 H6A 109.5 . . ?
C5 C6 H6B 109.5 . . ?
C5 C6 C7 110.9(6) . . ?
H6A C6 H6B 108.0 . . ?
C7 C6 H6A 109.5 . . ?
C7 C6 H6B 109.5 . . ?
C91 C92 H92 120.3 . . ?
C93 C92 C91 119.3(7) . . ?
C93 C92 H92 120.3 . . ?
C5 C10 C1 109.9(6) . . ?
C5 C10 C9 108.8(5) . . ?
C5 C10 C31 108.5(6) . . ?
C9 C10 C1 107.3(6) . . ?
C31 C10 C1 112.6(6) . . ?
C31 C10 C9 109.7(6) . . ?
C45 C46 H46 120.1 . . ?
C47 C46 C45 119.7(7) . . ?
C47 C46 H46 120.1 . . ?
N87 C86 C85 176.4(8) . . ?
N89 C94 H94 118.5 . . ?
N89 C94 C93 123.1(6) . . ?
C93 C94 H94 118.5 . . ?
H8A C8 H8B 108.1 . . ?
C7 C8 H8A 109.6 . . ?
C7 C8 H8B 109.6 . . ?
C7 C8 C9 110.5(6) . . ?
C9 C8 H8A 109.6 . . ?
C9 C8 H8B 109.6 . . ?
C57 C78 H78A 109.5 . . ?
C57 C78 H78B 109.5 . . ?
C57 C78 H78C 109.5 . . ?
H78A C78 H78B 109.5 . . ?
H78A C78 H78C 109.5 . . ?
H78B C78 H78C 109.5 . . ?
C2 C17 H17 105.6 . . ?
C2 C17 C13 116.3(6) . . ?
C13 C17 H17 105.6 . . ?
C16 C17 C2 117.3(6) . . ?
C16 C17 H17 105.6 . . ?
C16 C17 C13 105.3(6) . . ?
C92 C93 C94 119.2(7) . . ?
C92 C93 H93 120.4 . . ?
C94 C93 H93 120.4 . . ?
O74 C54 H54 110.4 . . ?
O74 C54 C55 108.4(6) . . ?
O74 C54 C53 106.1(6) . . ?
C55 C54 H54 110.4 . . ?
C53 C54 H54 110.4 . . ?
C53 C54 C55 111.1(6) . . ?
O27 C7 C6 105.8(6) . . ?
O27 C7 C8 109.4(6) . . ?
O27 C7 H7 110.2 . . ?
C6 C7 H7 110.2 . . ?
C8 C7 C6 110.9(6) . . ?
C8 C7 H7 110.2 . . ?
N42 C47 C46 122.4(6) . . ?
N42 C47 H47 118.8 . . ?
C46 C47 H47 118.8 . . ?
C49 C50 H50A 109.2 . . ?
C49 C50 H50B 109.2 . . ?
H50A C50 H50B 107.9 . . ?
C51 C50 C49 112.1(6) . . ?
C51 C50 H50A 109.2 . . ?
C51 C50 H50B 109.2 . . ?
C54 C55 H55A 109.6 . . ?
C54 C55 H55B 109.6 . . ?
C54 C55 C56 110.2(6) . . ?
H55A C55 H55B 108.1 . . ?
C56 C55 H55A 109.6 . . ?
C56 C55 H55B 109.6 . . ?
C52 C53 C54 111.8(6) . . ?
C52 C53 H53A 109.3 . . ?
C52 C53 H53B 109.3 . . ?
C54 C53 H53A 109.3 . . ?
C54 C53 H53B 109.3 . . ?
H53A C53 H53B 107.9 . . ?
C2 C1 C10 111.9(6) . . ?
C2 C1 H1 106.2 . . ?
C2 C1 C11 112.1(6) . . ?
C10 C1 H1 106.2 . . ?
C11 C1 C10 113.7(6) . . ?
C11 C1 H1 106.2 . . ?
C17 C13 C14 98.8(6) . . ?
C26 C13 C17 112.6(7) . . ?
C26 C13 C14 111.5(6) . . ?
C12 C13 C17 107.4(6) . . ?
C12 C13 C14 116.1(7) . . ?
C12 C13 C26 110.0(7) . . ?
C57 C56 H56A 108.7 . . ?
C57 C56 H56B 108.7 . . ?
C55 C56 C57 114.4(6) . . ?
C55 C56 H56A 108.7 . . ?
C55 C56 H56B 108.7 . . ?
H56A C56 H56B 107.6 . . ?
C64 C60 C61 100.2(6) . . ?
C59 C60 C64 105.5(6) . . ?
C59 C60 C61 118.2(7) . . ?
C59 C60 C73 111.1(7) . . ?
C73 C60 C64 112.6(6) . . ?
C73 C60 C61 108.7(6) . . ?
C52 C51 C50 125.5(7) . . ?
C52 C51 H51 117.2 . . ?
C50 C51 H51 117.2 . . ?
C3 C4 H4 117.6 . . ?
C5 C4 C3 124.9(6) . . ?
C5 C4 H4 117.6 . . ?
C48 C58 H58A 108.8 . . ?
C48 C58 H58B 108.8 . . ?
H58A C58 H58B 107.7 . . ?
C59 C58 C48 113.7(7) . . ?
C59 C58 H58A 108.8 . . ?
C59 C58 H58B 108.8 . . ?
C10 C9 H9A 108.8 . . ?
C10 C9 H9B 108.8 . . ?
C8 C9 C10 113.9(6) . . ?
C8 C9 H9A 108.8 . . ?
C8 C9 H9B 108.8 . . ?
H9A C9 H9B 107.7 . . ?
C10 C31 H31A 109.5 . . ?
C10 C31 H31B 109.5 . . ?
C10 C31 H31C 109.5 . . ?
H31A C31 H31B 109.5 . . ?
H31A C31 H31C 109.5 . . ?
H31B C31 H31C 109.5 . . ?
C49 C64 C60 113.8(6) . . ?
C49 C64 H64 106.4 . . ?
C60 C64 H64 106.4 . . ?
C63 C64 C49 118.4(7) . . ?
C63 C64 C60 104.6(6) . . ?
C63 C64 H64 106.4 . . ?
C1 C11 H11A 108.8 . . ?
C1 C11 H11B 108.8 . . ?
C1 C11 C12 113.7(6) . . ?
H11A C11 H11B 107.7 . . ?
C12 C11 H11A 108.8 . . ?
C12 C11 H11B 108.8 . . ?
C64 C63 H63A 111.0 . . ?
C64 C63 H63B 111.0 . . ?
C64 C63 C62 103.6(6) . . ?
H63A C63 H63B 109.0 . . ?
C62 C63 H63A 111.0 . . ?
C62 C63 H63B 111.0 . . ?
C13 C14 H14 107.0 . . ?
C15 C14 C13 100.8(7) . . ?
C15 C14 H14 107.0 . . ?
C18 C14 C13 120.5(7) . . ?
C18 C14 H14 107.0 . . ?
C18 C14 C15 113.7(6) . . ?
C60 C61 H61 106.8 . . ?
C62 C61 C60 104.8(6) . . ?
C62 C61 H61 106.8 . . ?
C65 C61 C60 119.2(6) . . ?
C65 C61 H61 106.8 . . ?
C65 C61 C62 111.8(6) . . ?
C13 C26 H26A 109.5 . . ?
C13 C26 H26B 109.5 . . ?
C13 C26 H26C 109.5 . . ?
H26A C26 H26B 109.5 . . ?
H26A C26 H26C 109.5 . . ?
H26B C26 H26C 109.5 . . ?
C60 C59 C58 112.6(7) . . ?
C60 C59 H59A 109.1 . . ?
C60 C59 H59B 109.1 . . ?
C58 C59 H59A 109.1 . . ?
C58 C59 H59B 109.1 . . ?
H59A C59 H59B 107.8 . . ?
C13 C12 C11 111.5(7) . . ?
C13 C12 H12A 109.3 . . ?
C13 C12 H12B 109.3 . . ?
C11 C12 H12A 109.3 . . ?
C11 C12 H12B 109.3 . . ?
H12A C12 H12B 108.0 . . ?
C63 C62 H62A 110.4 . . ?
C63 C62 H62B 110.4 . . ?
C61 C62 C63 106.7(6) . . ?
C61 C62 H62A 110.4 . . ?
C61 C62 H62B 110.4 . . ?
H62A C62 H62B 108.6 . . ?
C61 C65 H65 107.6 . . ?
C61 C65 C66 110.3(6) . . ?
C66 C65 H65 107.6 . . ?
C72 C65 C61 114.1(7) . . ?
C72 C65 H65 107.6 . . ?
C72 C65 C66 109.3(7) . . ?
C17 C16 H16A 111.0 . . ?
C17 C16 H16B 111.0 . . ?
C17 C16 C15 103.8(7) . . ?
H16A C16 H16B 109.0 . . ?
C15 C16 H16A 111.0 . . ?
C15 C16 H16B 111.0 . . ?
C60 C73 H73A 109.5 . . ?
C60 C73 H73B 109.5 . . ?
C60 C73 H73C 109.5 . . ?
H73A C73 H73B 109.5 . . ?
H73A C73 H73C 109.5 . . ?
H73B C73 H73C 109.5 . . ?
H68A C68 H68B 107.3 . . ?
C69 C68 H68A 108.1 . . ?
C69 C68 H68B 108.1 . . ?
C69 C68 C67 116.6(8) . . ?
C67 C68 H68A 108.1 . . ?
C67 C68 H68B 108.1 . . ?
C14 C15 H15A 110.4 . . ?
C14 C15 H15B 110.4 . . ?
C16 C15 C14 106.7(7) . . ?
C16 C15 H15A 110.4 . . ?
C16 C15 H15B 110.4 . . ?
H15A C15 H15B 108.6 . . ?
C14 C18 H18 107.8 . . ?
C19 C18 C14 110.3(7) . . ?
C19 C18 H18 107.8 . . ?
C25 C18 C14 111.7(7) . . ?
C25 C18 H18 107.8 . . ?
C25 C18 C19 111.3(8) . . ?
C65 C66 H66A 108.7 . . ?
C65 C66 H66B 108.7 . . ?
H66A C66 H66B 107.6 . . ?
C67 C66 C65 114.2(7) . . ?
C67 C66 H66A 108.7 . . ?
C67 C66 H66B 108.7 . . ?
C68 C69 H69 108.0 . . ?
C68 C69 C71 110.7(9) . . ?
C68 C69 C70 112.4(8) . . ?
C71 C69 H69 108.0 . . ?
C70 C69 H69 108.0 . . ?
C70 C69 C71 109.6(9) . . ?
C65 C72 H72A 109.5 . . ?
C65 C72 H72B 109.5 . . ?
C65 C72 H72C 109.5 . . ?
H72A C72 H72B 109.5 . . ?
H72A C72 H72C 109.5 . . ?
H72B C72 H72C 109.5 . . ?
H21A C21 H21B 107.6 . . ?
C20 C21 H21A 108.7 . . ?
C20 C21 H21B 108.7 . . ?
C22 C21 H21A 108.7 . . ?
C22 C21 H21B 108.7 . . ?
C22 C21 C20 114.0(9) . . ?
C18 C19 H19A 108.2 . . ?
C18 C19 H19B 108.2 . . ?
H19A C19 H19B 107.4 . . ?
C20 C19 C18 116.3(8) . . ?
C20 C19 H19A 108.2 . . ?
C20 C19 H19B 108.2 . . ?
C21 C20 H20A 108.8 . . ?
C21 C20 H20B 108.8 . . ?
C19 C20 C21 113.8(9) . . ?
C19 C20 H20A 108.8 . . ?
C19 C20 H20B 108.8 . . ?
H20A C20 H20B 107.7 . . ?
C21 C22 H22 107.9 . . ?
C24 C22 C21 111.4(10) . . ?
C24 C22 H22 107.9 . . ?
C23 C22 C21 110.9(10) . . ?
C23 C22 H22 107.9 . . ?
C23 C22 C24 110.8(11) . . ?
C18 C25 H25A 109.5 . . ?
C18 C25 H25B 109.5 . . ?
C18 C25 H25C 109.5 . . ?
H25A C25 H25B 109.5 . . ?
H25A C25 H25C 109.5 . . ?
H25B C25 H25C 109.5 . . ?
C68 C67 C66 114.0(8) . . ?
C68 C67 H67A 108.7 . . ?
C68 C67 H67B 108.7 . . ?
C66 C67 H67A 108.7 . . ?
C66 C67 H67B 108.7 . . ?
H67A C67 H67B 107.6 . . ?
C69 C71 H71A 109.5 . . ?
C69 C71 H71B 109.5 . . ?
C69 C71 H71C 109.5 . . ?
H71A C71 H71B 109.5 . . ?
H71A C71 H71C 109.5 . . ?
H71B C71 H71C 109.5 . . ?
C69 C70 H70A 109.5 . . ?
C69 C70 H70B 109.5 . . ?
C69 C70 H70C 109.5 . . ?
H70A C70 H70B 109.5 . . ?
H70A C70 H70C 109.5 . . ?
H70B C70 H70C 109.5 . . ?
C22 C24 H24A 109.5 . . ?
C22 C24 H24B 109.5 . . ?
C22 C24 H24C 109.5 . . ?
H24A C24 H24B 109.5 . . ?
H24A C24 H24C 109.5 . . ?
H24B C24 H24C 109.5 . . ?
C22 C23 H23A 109.5 . . ?
C22 C23 H23B 109.5 . . ?
C22 C23 H23C 109.5 . . ?
H23A C23 H23B 109.5 . . ?
H23A C23 H23C 109.5 . . ?
H23B C23 H23C 109.5 . . ?

loop_
_geom_bond_atom_site_label_1
_geom_bond_atom_site_label_2
_geom_bond_distance
_geom_bond_site_symmetry_2
_geom_bond_publ_flag
O27 C28 1.346(8) . ?
O27 C7 1.456(8) . ?
O74 C75 1.339(8) . ?
O74 C54 1.464(8) . ?
O29 C28 1.206(9) . ?
O76 C75 1.196(9) . ?
N77 H77 0.8800 . ?
N77 C75 1.361(9) . ?
N77 C79 1.402(9) . ?
N89 C90 1.343(9) . ?
N89 C94 1.348(10) . ?
N30 H30 0.8800 . ?
N30 C32 1.402(8) . ?
N30 C28 1.363(9) . ?
N42 C43 1.323(9) . ?
N42 C47 1.341(10) . ?
C32 C37 1.398(9) . ?
C32 C33 1.391(9) . ?
C2 H2 1.0000 . ?
C2 C3 1.514(9) . ?
C2 C17 1.536(10) . ?
C2 C1 1.541(10) . ?
C79 C80 1.398(10) . ?
C79 C84 1.385(9) . ?
C49 H49 1.0000 . ?
C49 C48 1.539(10) . ?
C49 C50 1.513(10) . ?
C49 C64 1.525(10) . ?
C82 C83 1.402(10) . ?
C82 C85 1.491(9) . ?
C82 C81 1.398(10) . ?
C38 C35 1.476(9) . ?
C38 C41 1.347(9) . ?
C38 C39 1.457(11) . ?
C35 C36 1.405(10) . ?
C35 C34 1.395(9) . ?
C91 C90 1.397(10) . ?
C91 C88 1.477(9) . ?
C91 C92 1.392(10) . ?
C83 H83 0.9500 . ?
C83 C84 1.390(10) . ?
C44 C43 1.402(10) . ?
C44 C41 1.471(9) . ?
C44 C45 1.390(10) . ?
C85 C88 1.344(9) . ?
C85 C86 1.454(11) . ?
C37 H37 0.9500 . ?
C37 C36 1.384(9) . ?
C81 H81 0.9500 . ?
C81 C80 1.366(10) . ?
C36 H36 0.9500 . ?
C90 H90 0.9500 . ?
C80 H80 0.9500 . ?
C84 H84 0.9500 . ?
C33 H33 0.9500 . ?
C33 C34 1.390(9) . ?
C34 H34 0.9500 . ?
C43 H43 0.9500 . ?
C3 H3A 0.9900 . ?
C3 H3B 0.9900 . ?
C3 C4 1.498(9) . ?
C88 H88 0.9500 . ?
C41 H41 0.9500 . ?
C57 C52 1.532(10) . ?
C57 C48 1.549(10) . ?
C57 C78 1.540(11) . ?
C57 C56 1.545(10) . ?
N40 C39 1.129(10) . ?
C45 H45 0.9500 . ?
C45 C46 1.381(10) . ?
C52 C53 1.503(10) . ?
C52 C51 1.324(11) . ?
C48 H48 1.0000 . ?
C48 C58 1.541(10) . ?
N87 C86 1.130(11) . ?
C5 C6 1.512(10) . ?
C5 C10 1.526(10) . ?
C5 C4 1.333(10) . ?
C6 H6A 0.9900 . ?
C6 H6B 0.9900 . ?
C6 C7 1.522(10) . ?
C92 H92 0.9500 . ?
C92 C93 1.377(10) . ?
C10 C1 1.560(10) . ?
C10 C9 1.550(10) . ?
C10 C31 1.538(10) . ?
C46 H46 0.9500 . ?
C46 C47 1.374(11) . ?
C94 H94 0.9500 . ?
C94 C93 1.381(11) . ?
C8 H8A 0.9900 . ?
C8 H8B 0.9900 . ?
C8 C7 1.505(10) . ?
C8 C9 1.535(10) . ?
C78 H78A 0.9800 . ?
C78 H78B 0.9800 . ?
C78 H78C 0.9800 . ?
C17 H17 1.0000 . ?
C17 C13 1.542(10) . ?
C17 C16 1.524(11) . ?
C93 H93 0.9500 . ?
C54 H54 1.0000 . ?
C54 C55 1.517(11) . ?
C54 C53 1.514(10) . ?
C7 H7 1.0000 . ?
C47 H47 0.9500 . ?
C50 H50A 0.9900 . ?
C50 H50B 0.9900 . ?
C50 C51 1.505(10) . ?
C55 H55A 0.9900 . ?
C55 H55B 0.9900 . ?
C55 C56 1.523(10) . ?
C53 H53A 0.9900 . ?
C53 H53B 0.9900 . ?
C1 H1 1.0000 . ?
C1 C11 1.550(10) . ?
C13 C14 1.578(12) . ?
C13 C26 1.525(12) . ?
C13 C12 1.514(11) . ?
C56 H56A 0.9900 . ?
C56 H56B 0.9900 . ?
C60 C64 1.547(10) . ?
C60 C61 1.550(11) . ?
C60 C59 1.520(11) . ?
C60 C73 1.536(12) . ?
C51 H51 0.9500 . ?
C4 H4 0.9500 . ?
C58 H58A 0.9900 . ?
C58 H58B 0.9900 . ?
C58 C59 1.525(11) . ?
C9 H9A 0.9900 . ?
C9 H9B 0.9900 . ?
C31 H31A 0.9800 . ?
C31 H31B 0.9800 . ?
C31 H31C 0.9800 . ?
C64 H64 1.0000 . ?
C64 C63 1.518(11) . ?
C11 H11A 0.9900 . ?
C11 H11B 0.9900 . ?
C11 C12 1.552(11) . ?
C63 H63A 0.9900 . ?
C63 H63B 0.9900 . ?
C63 C62 1.556(11) . ?
C14 H14 1.0000 . ?
C14 C15 1.577(12) . ?
C14 C18 1.537(11) . ?
C61 H61 1.0000 . ?
C61 C62 1.542(11) . ?
C61 C65 1.532(11) . ?
C26 H26A 0.9800 . ?
C26 H26B 0.9800 . ?
C26 H26C 0.9800 . ?
C59 H59A 0.9900 . ?
C59 H59B 0.9900 . ?
C12 H12A 0.9900 . ?
C12 H12B 0.9900 . ?
C62 H62A 0.9900 . ?
C62 H62B 0.9900 . ?
C65 H65 1.0000 . ?
C65 C66 1.561(12) . ?
C65 C72 1.524(12) . ?
C16 H16A 0.9900 . ?
C16 H16B 0.9900 . ?
C16 C15 1.551(12) . ?
C73 H73A 0.9800 . ?
C73 H73B 0.9800 . ?
C73 H73C 0.9800 . ?
C68 H68A 0.9900 . ?
C68 H68B 0.9900 . ?
C68 C69 1.504(13) . ?
C68 C67 1.510(14) . ?
C15 H15A 0.9900 . ?
C15 H15B 0.9900 . ?
C18 H18 1.0000 . ?
C18 C19 1.533(13) . ?
C18 C25 1.525(14) . ?
C66 H66A 0.9900 . ?
C66 H66B 0.9900 . ?
C66 C67 1.527(12) . ?
C69 H69 1.0000 . ?
C69 C71 1.536(15) . ?
C69 C70 1.514(14) . ?
C72 H72A 0.9800 . ?
C72 H72B 0.9800 . ?
C72 H72C 0.9800 . ?
C21 H21A 0.9900 . ?
C21 H21B 0.9900 . ?
C21 C20 1.531(14) . ?
C21 C22 1.525(14) . ?
C19 H19A 0.9900 . ?
C19 H19B 0.9900 . ?
C19 C20 1.515(13) . ?
C20 H20A 0.9900 . ?
C20 H20B 0.9900 . ?
C22 H22 1.0000 . ?
C22 C24 1.508(17) . ?
C22 C23 1.505(17) . ?
C25 H25A 0.9800 . ?
C25 H25B 0.9800 . ?
C25 H25C 0.9800 . ?
C67 H67A 0.9900 . ?
C67 H67B 0.9900 . ?
C71 H71A 0.9800 . ?
C71 H71B 0.9800 . ?
C71 H71C 0.9800 . ?
C70 H70A 0.9800 . ?
C70 H70B 0.9800 . ?
C70 H70C 0.9800 . ?
C24 H24A 0.9800 . ?
C24 H24B 0.9800 . ?
C24 H24C 0.9800 . ?
C23 H23A 0.9800 . ?
C23 H23B 0.9800 . ?
C23 H23C 0.9800 . ?

loop_
_geom_torsion_atom_site_label_1
_geom_torsion_atom_site_label_2
_geom_torsion_atom_site_label_3
_geom_torsion_atom_site_label_4
_geom_torsion
_geom_torsion_site_symmetry_1
_geom_torsion_site_symmetry_2
_geom_torsion_site_symmetry_3
_geom_torsion_site_symmetry_4
_geom_torsion_publ_flag
O74 C54 C55 C56 -172.7(6) . . . . ?
O74 C54 C53 C52 171.4(6) . . . . ?
N77 C79 C80 C81 -177.8(7) . . . . ?
N77 C79 C84 C83 177.9(7) . . . . ?
N89 C94 C93 C92 -1.9(12) . . . . ?
N30 C32 C37 C36 178.6(7) . . . . ?
N30 C32 C33 C34 -177.6(7) . . . . ?
C75 O74 C54 C55 -99.7(7) . . . . ?
C75 O74 C54 C53 140.9(7) . . . . ?
C75 N77 C79 C80 -160.5(7) . . . . ?
C75 N77 C79 C84 22.2(11) . . . . ?
C32 N30 C28 O27 173.3(6) . . . . ?
C32 N30 C28 O29 -5.6(12) . . . . ?
C32 C37 C36 C35 -2.6(11) . . . . ?
C32 C33 C34 C35 -0.1(11) . . . . ?
C28 O27 C7 C6 144.8(6) . . . . ?
C28 O27 C7 C8 -95.8(7) . . . . ?
C28 N30 C32 C37 23.8(11) . . . . ?
C28 N30 C32 C33 -160.1(7) . . . . ?
C2 C3 C4 C5 -14.3(11) . . . . ?
C2 C17 C13 C14 -179.7(6) . . . . ?
C2 C17 C13 C26 -62.0(9) . . . . ?
C2 C17 C13 C12 59.3(9) . . . . ?
C2 C17 C16 C15 161.5(7) . . . . ?
C2 C1 C11 C12 -51.2(10) . . . . ?
C79 N77 C75 O74 172.5(6) . . . . ?
C79 N77 C75 O76 -6.8(11) . . . . ?
C49 C48 C58 C59 -48.5(9) . . . . ?
C49 C50 C51 C52 -14.0(13) . . . . ?
C49 C64 C63 C62 163.2(7) . . . . ?
C82 C83 C84 C79 -0.1(11) . . . . ?
C82 C85 C88 C91 -178.6(7) . . . . ?
C82 C81 C80 C79 -0.6(12) . . . . ?
C38 C35 C36 C37 -179.2(7) . . . . ?
C38 C35 C34 C33 -179.5(7) . . . . ?
C35 C38 C41 C44 -179.0(7) . . . . ?
C91 C92 C93 C94 -1.4(12) . . . . ?
C83 C82 C85 C88 -28.0(11) . . . . ?
C83 C82 C85 C86 150.9(7) . . . . ?
C83 C82 C81 C80 1.1(11) . . . . ?
C44 C45 C46 C47 -1.8(12) . . . . ?
C85 C82 C83 C84 179.4(7) . . . . ?
C85 C82 C81 C80 -179.0(7) . . . . ?
C37 C32 C33 C34 -1.3(11) . . . . ?
C81 C82 C83 C84 -0.8(11) . . . . ?
C81 C82 C85 C88 152.2(7) . . . . ?
C81 C82 C85 C86 -29.0(10) . . . . ?
C36 C35 C34 C33 0.2(11) . . . . ?
C90 N89 C94 C93 2.1(11) . . . . ?
C90 C91 C88 C85 -149.5(7) . . . . ?
C90 C91 C92 C93 4.2(11) . . . . ?
C80 C79 C84 C83 0.6(11) . . . . ?
C84 C79 C80 C81 -0.3(11) . . . . ?
C33 C32 C37 C36 2.6(10) . . . . ?
C34 C35 C36 C37 1.2(11) . . . . ?
C43 N42 C47 C46 2.3(11) . . . . ?
C43 C44 C41 C38 -148.9(7) . . . . ?
C43 C44 C45 C46 4.1(11) . . . . ?
C3 C2 C17 C13 -178.1(6) . . . . ?
C3 C2 C17 C16 56.0(9) . . . . ?
C3 C2 C1 C10 -59.9(8) . . . . ?
C3 C2 C1 C11 171.0(7) . . . . ?
C88 C91 C90 N89 177.9(7) . . . . ?
C88 C91 C92 C93 -177.9(7) . . . . ?
C41 C38 C35 C36 -28.3(11) . . . . ?
C41 C38 C35 C34 151.3(7) . . . . ?
C41 C44 C43 N42 178.3(7) . . . . ?
C41 C44 C45 C46 -177.8(7) . . . . ?
C57 C52 C53 C54 -51.9(9) . . . . ?
C57 C52 C51 C50 -1.6(13) . . . . ?
C57 C48 C58 C59 -176.5(7) . . . . ?
C45 C44 C43 N42 -3.6(11) . . . . ?
C45 C44 C41 C38 33.1(12) . . . . ?
C45 C46 C47 N42 -1.6(12) . . . . ?
C52 C57 C48 C49 43.3(8) . . . . ?
C52 C57 C48 C58 170.4(6) . . . . ?
C52 C57 C56 C55 -51.2(9) . . . . ?
C48 C49 C50 C51 43.0(10) . . . . ?
C48 C49 C64 C60 -57.4(9) . . . . ?
C48 C49 C64 C63 179.0(7) . . . . ?
C48 C57 C52 C53 167.5(6) . . . . ?
C48 C57 C52 C51 -13.1(10) . . . . ?
C48 C57 C56 C55 -170.8(6) . . . . ?
C48 C58 C59 C60 55.7(10) . . . . ?
C5 C6 C7 O27 174.2(6) . . . . ?
C5 C6 C7 C8 55.7(9) . . . . ?
C5 C10 C1 C2 46.0(7) . . . . ?
C5 C10 C1 C11 174.3(6) . . . . ?
C5 C10 C9 C8 -48.9(9) . . . . ?
C39 C38 C35 C36 151.1(7) . . . . ?
C39 C38 C35 C34 -29.3(9) . . . . ?
C39 C38 C41 C44 1.7(11) . . . . ?
C6 C5 C10 C1 164.7(6) . . . . ?
C6 C5 C10 C9 47.5(8) . . . . ?
C6 C5 C10 C31 -71.8(8) . . . . ?
C6 C5 C4 C3 179.3(7) . . . . ?
C92 C91 C90 N89 -4.1(11) . . . . ?
C92 C91 C88 C85 32.6(11) . . . . ?
C10 C5 C6 C7 -51.9(9) . . . . ?
C10 C5 C4 C3 2.1(12) . . . . ?
C10 C1 C11 C12 -179.3(7) . . . . ?
C86 C85 C88 C91 2.6(11) . . . . ?
C94 N89 C90 C91 1.0(11) . . . . ?
C78 C57 C52 C53 -70.7(8) . . . . ?
C78 C57 C52 C51 108.7(8) . . . . ?
C78 C57 C48 C49 -77.1(7) . . . . ?
C78 C57 C48 C58 50.0(8) . . . . ?
C78 C57 C56 C55 67.1(8) . . . . ?
C17 C2 C3 C4 162.5(6) . . . . ?
C17 C2 C1 C10 178.6(6) . . . . ?
C17 C2 C1 C11 49.5(8) . . . . ?
C17 C13 C14 C15 45.5(7) . . . . ?
C17 C13 C14 C18 171.4(7) . . . . ?
C17 C13 C12 C11 -55.2(9) . . . . ?
C17 C16 C15 C14 -0.3(9) . . . . ?
C54 O74 C75 O76 0.6(10) . . . . ?
C54 O74 C75 N77 -178.7(6) . . . . ?
C54 C55 C56 C57 57.2(9) . . . . ?
C7 O27 C28 O29 -1.2(10) . . . . ?
C7 O27 C28 N30 179.9(6) . . . . ?
C7 C8 C9 C10 56.3(9) . . . . ?
C47 N42 C43 C44 0.4(11) . . . . ?
C50 C49 C48 C57 -59.9(8) . . . . ?
C50 C49 C48 C58 172.2(6) . . . . ?
C50 C49 C64 C60 179.2(7) . . . . ?
C50 C49 C64 C63 55.6(10) . . . . ?
C55 C54 C53 C52 53.8(9) . . . . ?
C53 C52 C51 C50 177.8(8) . . . . ?
C53 C54 C55 C56 -56.5(9) . . . . ?
C1 C2 C3 C4 42.1(9) . . . . ?
C1 C2 C17 C13 -56.3(8) . . . . ?
C1 C2 C17 C16 177.8(6) . . . . ?
C1 C10 C9 C8 -167.7(6) . . . . ?
C1 C11 C12 C13 54.6(10) . . . . ?
C13 C17 C16 C15 30.4(9) . . . . ?
C13 C14 C15 C16 -28.5(8) . . . . ?
C13 C14 C18 C19 -169.9(8) . . . . ?
C13 C14 C18 C25 65.8(11) . . . . ?
C56 C57 C52 C53 48.8(9) . . . . ?
C56 C57 C52 C51 -131.8(8) . . . . ?
C56 C57 C48 C49 161.2(6) . . . . ?
C56 C57 C48 C58 -71.7(8) . . . . ?
C60 C64 C63 C62 35.2(9) . . . . ?
C60 C61 C62 C63 -16.6(9) . . . . ?
C60 C61 C65 C66 178.1(7) . . . . ?
C60 C61 C65 C72 54.6(10) . . . . ?
C51 C52 C53 C54 128.7(8) . . . . ?
C4 C5 C6 C7 130.8(8) . . . . ?
C4 C5 C10 C1 -18.1(9) . . . . ?
C4 C5 C10 C9 -135.3(7) . . . . ?
C4 C5 C10 C31 105.4(8) . . . . ?
C9 C10 C1 C2 164.2(6) . . . . ?
C9 C10 C1 C11 -67.6(8) . . . . ?
C9 C8 C7 O27 -174.7(6) . . . . ?
C9 C8 C7 C6 -58.4(9) . . . . ?
C31 C10 C1 C2 -75.0(7) . . . . ?
C31 C10 C1 C11 53.3(9) . . . . ?
C31 C10 C9 C8 69.7(8) . . . . ?
C64 C49 C48 C57 176.4(6) . . . . ?
C64 C49 C48 C58 48.5(8) . . . . ?
C64 C49 C50 C51 166.7(7) . . . . ?
C64 C60 C61 C62 37.1(8) . . . . ?
C64 C60 C61 C65 163.1(7) . . . . ?
C64 C60 C59 C58 -58.5(9) . . . . ?
C64 C63 C62 C61 -11.2(9) . . . . ?
C14 C13 C12 C11 -164.6(6) . . . . ?
C14 C18 C19 C20 -176.1(8) . . . . ?
C61 C60 C64 C49 -175.9(7) . . . . ?
C61 C60 C64 C63 -45.2(8) . . . . ?
C61 C60 C59 C58 -169.5(7) . . . . ?
C61 C65 C66 C67 161.1(8) . . . . ?
C26 C13 C14 C15 -73.2(7) . . . . ?
C26 C13 C14 C18 52.8(10) . . . . ?
C26 C13 C12 C11 67.7(8) . . . . ?
C59 C60 C64 C49 60.8(9) . . . . ?
C59 C60 C64 C63 -168.4(7) . . . . ?
C59 C60 C61 C62 151.0(7) . . . . ?
C59 C60 C61 C65 -83.0(9) . . . . ?
C12 C13 C14 C15 159.8(6) . . . . ?
C12 C13 C14 C18 -74.3(9) . . . . ?
C62 C61 C65 C66 -59.3(9) . . . . ?
C62 C61 C65 C72 177.2(8) . . . . ?
C65 C61 C62 C63 -147.1(7) . . . . ?
C65 C66 C67 C68 179.0(8) . . . . ?
C16 C17 C13 C14 -48.0(8) . . . . ?
C16 C17 C13 C26 69.7(8) . . . . ?
C16 C17 C13 C12 -169.0(7) . . . . ?
C73 C60 C64 C49 -60.6(9) . . . . ?
C73 C60 C64 C63 70.2(8) . . . . ?
C73 C60 C61 C62 -81.1(7) . . . . ?
C73 C60 C61 C65 44.9(9) . . . . ?
C73 C60 C59 C58 63.8(9) . . . . ?
C15 C14 C18 C19 -50.2(10) . . . . ?
C15 C14 C18 C25 -174.5(8) . . . . ?
C18 C14 C15 C16 -158.8(7) . . . . ?
C18 C19 C20 C21 -63.2(12) . . . . ?
C69 C68 C67 C66 174.5(9) . . . . ?
C72 C65 C66 C67 -72.7(10) . . . . ?
C20 C21 C22 C24 66.1(15) . . . . ?
C20 C21 C22 C23 -170.1(11) . . . . ?
C22 C21 C20 C19 179.5(10) . . . . ?
C25 C18 C19 C20 -51.6(12) . . . . ?
C67 C68 C69 C71 167.3(9) . . . . ?
C67 C68 C69 C70 -69.8(13) . . . . ?
